data_4310432
loop_
_publ_author_name
'Eric Rivard'
'Alan J. Lough'
'Tristram Chivers'
'Ian Manners'

_publ_section_title
;
 Synthesis of Linear and Cyclic Carbophosphazenes via an Oxidative
 Chlorination Strategy
;
_journal_name_full 'Inorganic Chemistry'
_journal_page_first 802
_journal_page_last 811
_journal_paper_doi 10.1021/ic034954c
_journal_volume 43
_journal_year 2004
_chemical_formula_moiety 'C25 H29 Cl N2 P, C H2 Cl2, Cl'
_chemical_formula_sum 'C26 H31 Cl4 N2 P'
_chemical_formula_weight 544.30
_chemical_name_systematic
; 
 ? 
;
_space_group_IT_number 14
_symmetry_cell_setting monoclinic
_symmetry_space_group_name_Hall '-P 2ybc'
_symmetry_space_group_name_H-M 'P 1 21/c 1'
_atom_sites_solution_hydrogens geom
_atom_sites_solution_primary direct
_atom_sites_solution_secondary difmap
_audit_creation_method SHELXL-97
_cell_angle_alpha 90.00
_cell_angle_beta 90.3240(17)
_cell_angle_gamma 90.00
_cell_formula_units_Z 4
_cell_length_a 11.1470(3)
_cell_length_b 10.0030(3)
_cell_length_c 24.7400(6)
_cell_measurement_reflns_used 18885
_cell_measurement_temperature 150(1)
_cell_measurement_theta_max 27.5
_cell_measurement_theta_min 2.6
_cell_volume 2758.55(13)
_computing_cell_refinement 'Denzo-SMN (Otwinowski & Minor, 1997)'
_computing_data_collection 'Collect (Nonius BV, 1997-2002)'
_computing_data_reduction Denzo-SMN
_computing_molecular_graphics 'SHELXTL V6.12'
_computing_publication_material 'SHELXTL V6.12'
_computing_structure_refinement 'SHELXTL V6.12(Sheldrick, 2001)'
_computing_structure_solution 'SIR-92 (Altomare et al., 1993)'
_diffrn_ambient_temperature 150(1)
_diffrn_detector_area_resol_mean 9
_diffrn_measured_fraction_theta_full 0.998
_diffrn_measured_fraction_theta_max 0.992
_diffrn_measurement_device_type 'Nonius KappaCCD'
_diffrn_measurement_method '\f scans and \w scans with \k offsets'
_diffrn_radiation_monochromator graphite
_diffrn_radiation_source 'fine-focus sealed tube'
_diffrn_radiation_type MoK\a
_diffrn_radiation_wavelength 0.71073
_diffrn_reflns_av_R_equivalents 0.0489
_diffrn_reflns_av_sigmaI/netI 0.0691
_diffrn_reflns_limit_h_max 14
_diffrn_reflns_limit_h_min -14
_diffrn_reflns_limit_k_max 12
_diffrn_reflns_limit_k_min -11
_diffrn_reflns_limit_l_max 32
_diffrn_reflns_limit_l_min -32
_diffrn_reflns_number 17475
_diffrn_reflns_theta_full 25.00
_diffrn_reflns_theta_max 27.50
_diffrn_reflns_theta_min 2.62
_diffrn_standards_decay_% 0
_diffrn_standards_number 0
_exptl_absorpt_coefficient_mu 0.505
_exptl_absorpt_correction_T_max 0.929
_exptl_absorpt_correction_T_min 0.873
_exptl_absorpt_correction_type multi-scan
_exptl_absorpt_process_details
; 
multi-scan from symmetry-related measurements 
 Sortav (Blessing 1995) 
;
_exptl_crystal_density_diffrn 1.311
_exptl_crystal_density_method 'not measured'
_exptl_crystal_description block
_exptl_crystal_F_000 1136
_exptl_crystal_size_max 0.20
_exptl_crystal_size_mid 0.20
_exptl_crystal_size_min 0.20
_refine_diff_density_max 0.336
_refine_diff_density_min -0.563
_refine_diff_density_rms 0.066
_refine_ls_extinction_expression Fc^*^=kFc[1+0.001xFc^2^\l^3^/sin(2\q)]^-1/4^
_refine_ls_extinction_method none
_refine_ls_goodness_of_fit_ref 1.015
_refine_ls_hydrogen_treatment constr
_refine_ls_matrix_type full
_refine_ls_number_parameters 299
_refine_ls_number_reflns 6298
_refine_ls_number_restraints 0
_refine_ls_restrained_S_all 1.015
_refine_ls_R_factor_all 0.0922
_refine_ls_R_factor_gt 0.0478
_refine_ls_shift/su_max 0.001
_refine_ls_shift/su_mean 0.000
_refine_ls_structure_factor_coef Fsqd
_refine_ls_weighting_details 'calc w=1/[\s^2^(Fo^2^)+(0.0503P)^2^+1.3091P] where P=(Fo^2^+2Fc^2^)/3'
_refine_ls_weighting_scheme calc
_refine_ls_wR_factor_gt 0.1044
_refine_ls_wR_factor_ref 0.1248
_reflns_number_gt 4182
_reflns_number_total 6298
_reflns_threshold_expression I>2\s(I)
_cod_data_source_file ic034954csi20031103_051734_4.cif
_cod_data_source_block compound(8)
_cod_depositor_comments
;
The following automatic conversions were performed:
'_symmetry_cell_setting' value 'Monoclinic' changed to 'monoclinic'
according to '/home/saulius/struct/CIF-dictionaries/cif_core.dic'
dictionary named 'cif_core.dic' version 2.4.1 from 2010-06-29.

Automatic conversion script
Id: cif_fix_enum 1527 2010-12-29 10:47:43Z saulius 
;
_cod_original_sg_symbol_H-M 'P 21/c'
_cod_database_code 4310432

loop_
_symmetry_equiv_pos_as_xyz
'x, y, z'
'-x, y+1/2, -z+1/2'
'-x, -y, -z'
'x, -y-1/2, z-1/2'

loop_
_atom_site_label
_atom_site_type_symbol
_atom_site_fract_x
_atom_site_fract_y
_atom_site_fract_z
_atom_site_U_iso_or_equiv
_atom_site_adp_type
_atom_site_occupancy
_atom_site_symmetry_multiplicity
_atom_site_calc_flag
_atom_site_refinement_flags
_atom_site_disorder_assembly
_atom_site_disorder_group
Cl1 Cl 0.65804(6) 0.19306(6) 0.35530(3) 0.03472(18) Uani 1 1 d . . .
P1 P 0.75164(6) 0.05587(6) 0.39733(2) 0.02403(16) Uani 1 1 d . . .
N1 N 0.67889(17) -0.06511(19) 0.42171(8) 0.0249(4) Uani 1 1 d . . .
N2 N 0.56862(17) -0.25795(18) 0.42748(7) 0.0229(4) Uani 1 1 d . . .
C1 C 0.6000(2) -0.1499(2) 0.40025(9) 0.0223(5) Uani 1 1 d . . .
C2 C 0.5397(2) -0.1217(2) 0.34723(9) 0.0235(5) Uani 1 1 d . . .
C3 C 0.4384(2) -0.0413(3) 0.34665(11) 0.0334(6) Uani 1 1 d . . .
H3A H 0.4083 -0.0054 0.3794 0.040 Uiso 1 1 calc R . .
C4 C 0.3811(3) -0.0133(3) 0.29805(12) 0.0420(7) Uani 1 1 d . . .
H4A H 0.3123 0.0427 0.2975 0.050 Uiso 1 1 calc R . .
C5 C 0.4233(3) -0.0661(3) 0.25085(12) 0.0448(7) Uani 1 1 d . . .
H5A H 0.3833 -0.0476 0.2177 0.054 Uiso 1 1 calc R . .
C6 C 0.5242(3) -0.1465(3) 0.25133(11) 0.0448(7) Uani 1 1 d . . .
H6A H 0.5532 -0.1827 0.2184 0.054 Uiso 1 1 calc R . .
C7 C 0.5836(2) -0.1747(3) 0.29960(10) 0.0331(6) Uani 1 1 d . . .
H7A H 0.6531 -0.2296 0.2999 0.040 Uiso 1 1 calc R . .
C8 C 0.4788(2) -0.3555(2) 0.40595(10) 0.0261(5) Uani 1 1 d . . .
H8A H 0.4547 -0.3246 0.3690 0.031 Uiso 1 1 calc R . .
C9 C 0.5346(2) -0.4936(2) 0.39997(10) 0.0314(6) Uani 1 1 d . . .
H9A H 0.6055 -0.4877 0.3769 0.047 Uiso 1 1 calc R . .
H9B H 0.4760 -0.5546 0.3835 0.047 Uiso 1 1 calc R . .
H9C H 0.5581 -0.5274 0.4356 0.047 Uiso 1 1 calc R . .
C10 C 0.3675(2) -0.3547(3) 0.44060(11) 0.0343(6) Uani 1 1 d . . .
H10A H 0.3357 -0.2635 0.4427 0.052 Uiso 1 1 calc R . .
H10B H 0.3878 -0.3864 0.4770 0.052 Uiso 1 1 calc R . .
H10C H 0.3068 -0.4136 0.4245 0.052 Uiso 1 1 calc R . .
C11 C 0.6193(2) -0.2895(2) 0.48209(9) 0.0256(5) Uani 1 1 d . . .
H11A H 0.5809 -0.3754 0.4933 0.031 Uiso 1 1 calc R . .
C12 C 0.5817(2) -0.1858(3) 0.52436(10) 0.0328(6) Uani 1 1 d . . .
H12A H 0.4945 -0.1738 0.5229 0.049 Uiso 1 1 calc R . .
H12B H 0.6213 -0.1005 0.5167 0.049 Uiso 1 1 calc R . .
H12C H 0.6053 -0.2170 0.5604 0.049 Uiso 1 1 calc R . .
C13 C 0.7534(2) -0.3171(3) 0.48067(10) 0.0311(6) Uani 1 1 d . . .
H13A H 0.7703 -0.3845 0.4530 0.047 Uiso 1 1 calc R . .
H13B H 0.7800 -0.3503 0.5160 0.047 Uiso 1 1 calc R . .
H13C H 0.7964 -0.2344 0.4721 0.047 Uiso 1 1 calc R . .
C14 C 0.8155(2) 0.1451(2) 0.45302(10) 0.0271(5) Uani 1 1 d . . .
C15 C 0.8475(2) 0.2795(2) 0.44812(11) 0.0337(6) Uani 1 1 d . . .
H15A H 0.8291 0.3275 0.4160 0.040 Uiso 1 1 calc R . .
C16 C 0.9062(2) 0.3419(3) 0.49068(12) 0.0388(7) Uani 1 1 d . . .
H16A H 0.9282 0.4333 0.4874 0.047 Uiso 1 1 calc R . .
C17 C 0.9335(2) 0.2734(3) 0.53795(12) 0.0402(7) Uani 1 1 d . . .
H17A H 0.9732 0.3178 0.5669 0.048 Uiso 1 1 calc R . .
C18 C 0.9024(2) 0.1395(3) 0.54266(11) 0.0361(6) Uani 1 1 d . . .
H18A H 0.9212 0.0918 0.5748 0.043 Uiso 1 1 calc R . .
C19 C 0.8438(2) 0.0755(3) 0.50034(10) 0.0311(6) Uani 1 1 d . . .
H19A H 0.8228 -0.0162 0.5036 0.037 Uiso 1 1 calc R . .
C20 C 0.8685(2) 0.0047(2) 0.35272(9) 0.0257(5) Uani 1 1 d . . .
C21 C 0.9401(2) 0.1004(3) 0.32709(10) 0.0333(6) Uani 1 1 d . . .
H21A H 0.9244 0.1930 0.3318 0.040 Uiso 1 1 calc R . .
C22 C 1.0338(2) 0.0585(3) 0.29490(11) 0.0377(6) Uani 1 1 d . . .
H22A H 1.0821 0.1227 0.2769 0.045 Uiso 1 1 calc R . .
C23 C 1.0576(2) -0.0769(3) 0.28867(10) 0.0353(6) Uani 1 1 d . . .
H23A H 1.1226 -0.1049 0.2667 0.042 Uiso 1 1 calc R . .
C24 C 0.9875(2) -0.1710(3) 0.31425(10) 0.0331(6) Uani 1 1 d . . .
H24A H 1.0044 -0.2635 0.3098 0.040 Uiso 1 1 calc R . .
C25 C 0.8924(2) -0.1310(2) 0.34643(9) 0.0277(5) Uani 1 1 d . . .
H25A H 0.8439 -0.1957 0.3640 0.033 Uiso 1 1 calc R . .
Cl2 Cl 0.84438(6) 0.52347(7) 0.34325(3) 0.0414(2) Uani 1 1 d . . .
Cl3 Cl 0.78816(9) -0.15813(10) 0.13991(4) 0.0726(3) Uani 1 1 d . . .
Cl4 Cl 0.75558(8) 0.09472(10) 0.19729(4) 0.0649(3) Uani 1 1 d . . .
C1S C 0.8446(3) -0.0475(4) 0.18948(14) 0.0634(10) Uani 1 1 d . . .
H1SA H 0.8499 -0.0951 0.2245 0.076 Uiso 1 1 calc R . .
H1SB H 0.9267 -0.0198 0.1793 0.076 Uiso 1 1 calc R . .

loop_
_atom_site_aniso_label
_atom_site_aniso_U_11
_atom_site_aniso_U_22
_atom_site_aniso_U_33
_atom_site_aniso_U_23
_atom_site_aniso_U_13
_atom_site_aniso_U_12
Cl1 0.0335(4) 0.0270(3) 0.0436(4) 0.0085(3) -0.0071(3) 0.0004(3)
P1 0.0239(3) 0.0215(3) 0.0267(3) 0.0019(3) -0.0013(3) -0.0025(2)
N1 0.0264(11) 0.0229(10) 0.0253(10) 0.0026(8) 0.0006(9) -0.0045(8)
N2 0.0235(10) 0.0214(10) 0.0238(10) 0.0005(8) 0.0003(8) -0.0036(8)
C1 0.0206(12) 0.0233(12) 0.0231(11) -0.0018(10) 0.0040(9) 0.0021(10)
C2 0.0260(12) 0.0209(12) 0.0236(12) 0.0006(10) -0.0013(10) -0.0051(10)
C3 0.0300(14) 0.0321(14) 0.0382(15) -0.0059(12) -0.0057(12) 0.0002(11)
C4 0.0347(15) 0.0348(15) 0.0562(19) 0.0045(14) -0.0174(14) -0.0006(12)
C5 0.0489(18) 0.0495(18) 0.0358(16) 0.0105(14) -0.0152(14) -0.0109(15)
C6 0.0493(18) 0.061(2) 0.0242(13) -0.0010(13) -0.0017(13) -0.0106(15)
C7 0.0309(14) 0.0412(15) 0.0273(13) -0.0007(12) 0.0003(11) -0.0030(12)
C8 0.0241(12) 0.0255(12) 0.0288(12) -0.0017(10) 0.0005(10) -0.0073(10)
C9 0.0344(14) 0.0266(13) 0.0334(14) -0.0039(11) 0.0058(11) -0.0065(11)
C10 0.0252(13) 0.0344(14) 0.0434(15) -0.0025(12) 0.0046(12) -0.0050(11)
C11 0.0316(13) 0.0232(12) 0.0220(12) 0.0025(10) -0.0002(10) -0.0005(10)
C12 0.0385(15) 0.0348(14) 0.0251(13) -0.0022(11) 0.0030(11) -0.0008(12)
C13 0.0326(14) 0.0297(13) 0.0308(13) 0.0010(11) -0.0033(11) 0.0048(11)
C14 0.0217(12) 0.0254(12) 0.0343(13) -0.0035(11) 0.0014(10) 0.0000(10)
C15 0.0280(14) 0.0282(13) 0.0450(15) -0.0007(12) -0.0002(12) -0.0057(11)
C16 0.0300(14) 0.0281(14) 0.0582(18) -0.0106(13) -0.0023(13) -0.0068(11)
C17 0.0255(14) 0.0444(16) 0.0507(17) -0.0196(14) -0.0063(13) -0.0024(12)
C18 0.0313(14) 0.0407(16) 0.0361(14) -0.0067(13) -0.0097(12) 0.0027(12)
C19 0.0315(14) 0.0274(13) 0.0342(14) -0.0034(11) -0.0057(11) 0.0007(11)
C20 0.0244(13) 0.0278(13) 0.0248(12) 0.0013(10) -0.0021(10) -0.0017(10)
C21 0.0380(15) 0.0294(13) 0.0325(14) 0.0053(11) 0.0011(12) -0.0053(12)
C22 0.0380(16) 0.0409(16) 0.0342(14) 0.0069(12) 0.0039(12) -0.0086(13)
C23 0.0291(14) 0.0484(17) 0.0286(13) -0.0014(12) 0.0034(11) -0.0003(12)
C24 0.0330(14) 0.0348(14) 0.0315(14) -0.0039(12) -0.0015(12) 0.0030(12)
C25 0.0303(13) 0.0273(13) 0.0256(12) 0.0010(10) -0.0009(11) -0.0031(11)
Cl2 0.0463(4) 0.0381(4) 0.0398(4) -0.0015(3) 0.0150(3) -0.0080(3)
Cl3 0.0770(6) 0.0657(6) 0.0747(6) -0.0039(5) -0.0306(5) 0.0100(5)
Cl4 0.0514(5) 0.0782(6) 0.0651(6) -0.0087(5) -0.0094(4) -0.0080(4)
C1S 0.052(2) 0.080(3) 0.058(2) 0.0101(19) -0.0200(17) -0.0123(18)

loop_
_atom_type_symbol
_atom_type_description
_atom_type_scat_dispersion_real
_atom_type_scat_dispersion_imag
_atom_type_scat_source
C C 0.0033 0.0016 'International Tables Vol C Tables 4.2.6.8 and 6.1.1.4'
H H 0.0000 0.0000 'International Tables Vol C Tables 4.2.6.8 and 6.1.1.4'
Cl Cl 0.1484 0.1585 'International Tables Vol C Tables 4.2.6.8 and 6.1.1.4'
N N 0.0061 0.0033 'International Tables Vol C Tables 4.2.6.8 and 6.1.1.4'
P P 0.1023 0.0942 'International Tables Vol C Tables 4.2.6.8 and 6.1.1.4'

loop_
_geom_angle_atom_site_label_1
_geom_angle_atom_site_label_2
_geom_angle_atom_site_label_3
_geom_angle
_geom_angle_site_symmetry_1
_geom_angle_site_symmetry_3
_geom_angle_publ_flag
N1 P1 C14 106.98(11) . . ?
N1 P1 C20 113.22(11) . . ?
C14 P1 C20 109.30(11) . . ?
N1 P1 Cl1 117.05(8) . . ?
C14 P1 Cl1 105.14(9) . . ?
C20 P1 Cl1 104.73(8) . . ?
C1 N1 P1 132.55(17) . . ?
C1 N2 C8 122.08(19) . . ?
C1 N2 C11 122.26(19) . . ?
C8 N2 C11 115.66(18) . . ?
N2 C1 N1 119.6(2) . . ?
N2 C1 C2 118.8(2) . . ?
N1 C1 C2 121.5(2) . . ?
C7 C2 C3 120.3(2) . . ?
C7 C2 C1 121.0(2) . . ?
C3 C2 C1 118.7(2) . . ?
C4 C3 C2 119.8(2) . . ?
C5 C4 C3 120.2(3) . . ?
C4 C5 C6 120.1(3) . . ?
C5 C6 C7 120.6(3) . . ?
C2 C7 C6 119.0(3) . . ?
N2 C8 C10 110.16(19) . . ?
N2 C8 C9 110.72(19) . . ?
C10 C8 C9 113.4(2) . . ?
N2 C11 C13 112.56(19) . . ?
N2 C11 C12 111.76(19) . . ?
C13 C11 C12 114.3(2) . . ?
C15 C14 C19 119.8(2) . . ?
C15 C14 P1 121.0(2) . . ?
C19 C14 P1 118.96(18) . . ?
C16 C15 C14 119.2(3) . . ?
C15 C16 C17 121.2(3) . . ?
C16 C17 C18 119.6(2) . . ?
C19 C18 C17 119.9(3) . . ?
C18 C19 C14 120.4(2) . . ?
C25 C20 C21 120.4(2) . . ?
C25 C20 P1 119.24(18) . . ?
C21 C20 P1 120.22(19) . . ?
C22 C21 C20 119.2(2) . . ?
C21 C22 C23 120.3(2) . . ?
C24 C23 C22 120.3(2) . . ?
C23 C24 C25 120.2(2) . . ?
C24 C25 C20 119.5(2) . . ?
Cl4 C1S Cl3 112.78(18) . . ?

loop_
_geom_bond_atom_site_label_1
_geom_bond_atom_site_label_2
_geom_bond_distance
_geom_bond_site_symmetry_2
_geom_bond_publ_flag
Cl1 P1 2.0103(8) . ?
P1 N1 1.5785(19) . ?
P1 C14 1.787(2) . ?
P1 C20 1.787(2) . ?
N1 C1 1.330(3) . ?
N2 C1 1.322(3) . ?
N2 C8 1.495(3) . ?
N2 C11 1.495(3) . ?
C1 C2 1.497(3) . ?
C2 C7 1.384(3) . ?
C2 C3 1.387(3) . ?
C3 C4 1.387(4) . ?
C4 C5 1.368(4) . ?
C5 C6 1.382(4) . ?
C6 C7 1.391(4) . ?
C8 C10 1.512(3) . ?
C8 C9 1.522(3) . ?
C11 C13 1.522(3) . ?
C11 C12 1.533(3) . ?
C14 C15 1.396(3) . ?
C14 C19 1.397(3) . ?
C15 C16 1.385(4) . ?
C16 C17 1.388(4) . ?
C17 C18 1.389(4) . ?
C18 C19 1.387(3) . ?
C20 C25 1.392(3) . ?
C20 C21 1.400(3) . ?
C21 C22 1.382(4) . ?
C22 C23 1.390(4) . ?
C23 C24 1.380(4) . ?
C24 C25 1.389(3) . ?
Cl3 C1S 1.765(3) . ?
Cl4 C1S 1.746(4) . ?

loop_
_cod_related_entry_id
_cod_related_entry_database
_cod_related_entry_code
1 ChemSpider 30660876
